data_1507893
loop_
_publ_author_name
'Tnay, Ya Lin'
'Chen, Cheng'
'Chua, Yi Yuan'
'Zhang, Line'
'Chiba, Shunsuke'

_publ_contact_author
;
Dr Shunsuke Chiba
Division of Chemistry and Biological Chemistry
School of Physical and Mathematical Sciences
Nanyang Technological University
21 Nanyang Link
Singapore 637371
Singapore
;
_publ_section_title
;
 Copper-catalyzed aerobic spirocyclization of biaryl-N-H-imines via
 1,4-aminooxygenation of benzene rings.
;
_journal_issue 13
_journal_name_full 'Organic letters'
_journal_page_first 3550
_journal_page_last 3553
_journal_paper_doi 10.1021/ol301583y
_journal_volume 14
_journal_year 2012
_chemical_absolute_configuration unk
_chemical_formula_sum 'C28 H19 N O'
_chemical_formula_weight 385.44
_chemical_name_systematic
; 
 ? 
;
_space_group_IT_number 5
_symmetry_cell_setting monoclinic
_symmetry_space_group_name_Hall 'C 2y'
_symmetry_space_group_name_H-M 'C 1 2 1'
_atom_sites_solution_hydrogens geom
_atom_sites_solution_primary direct
_atom_sites_solution_secondary difmap
_audit_creation_method SHELXL-97
_cell_angle_alpha 90.00
_cell_angle_beta 111.942(2)
_cell_angle_gamma 90.00
_cell_formula_units_Z 4
_cell_length_a 14.8671(5)
_cell_length_b 11.2207(4)
_cell_length_c 12.8259(5)
_cell_measurement_reflns_used 3326
_cell_measurement_temperature 103(2)
_cell_measurement_theta_max 31.61
_cell_measurement_theta_min 2.34
_cell_volume 1984.62(13)
_computing_cell_refinement 'Bruker SAINT'
_computing_data_collection 'Bruker APEX2'
_computing_data_reduction 'Bruker SAINT'
_computing_molecular_graphics 'Bruker SHELXTL'
_computing_publication_material 'Bruker SHELXTL'
_computing_structure_refinement 'SHELXL-97 (Sheldrick, 2008)'
_computing_structure_solution 'SHELXS-97 (Sheldrick, 2008)'
_diffrn_ambient_temperature 103(2)
_diffrn_measured_fraction_theta_full 0.994
_diffrn_measured_fraction_theta_max 0.994
_diffrn_measurement_device_type 'Bruker APEX-II CCD'
_diffrn_measurement_method '\f and \w scans'
_diffrn_radiation_monochromator graphite
_diffrn_radiation_source 'fine-focus sealed tube'
_diffrn_radiation_type MoK\a
_diffrn_radiation_wavelength 0.71073
_diffrn_reflns_av_R_equivalents 0.0515
_diffrn_reflns_av_sigmaI/netI 0.0504
_diffrn_reflns_limit_h_max 22
_diffrn_reflns_limit_h_min -22
_diffrn_reflns_limit_k_max 16
_diffrn_reflns_limit_k_min -16
_diffrn_reflns_limit_l_max 19
_diffrn_reflns_limit_l_min -18
_diffrn_reflns_number 14277
_diffrn_reflns_theta_full 32.38
_diffrn_reflns_theta_max 32.38
_diffrn_reflns_theta_min 1.71
_exptl_absorpt_coefficient_mu 0.078
_exptl_absorpt_correction_T_max 0.9703
_exptl_absorpt_correction_T_min 0.9695
_exptl_absorpt_correction_type multi-scan
_exptl_absorpt_process_details sadabs
_exptl_crystal_colour colourless
_exptl_crystal_density_diffrn 1.290
_exptl_crystal_density_method 'not measured'
_exptl_crystal_description block
_exptl_crystal_F_000 808
_exptl_crystal_size_max 0.40
_exptl_crystal_size_mid 0.40
_exptl_crystal_size_min 0.39
_refine_diff_density_max 0.555
_refine_diff_density_min -0.354
_refine_diff_density_rms 0.070
_refine_ls_extinction_method none
_refine_ls_goodness_of_fit_ref 1.035
_refine_ls_hydrogen_treatment constr
_refine_ls_matrix_type full
_refine_ls_number_parameters 272
_refine_ls_number_reflns 3687
_refine_ls_number_restraints 1
_refine_ls_restrained_S_all 1.035
_refine_ls_R_factor_all 0.0647
_refine_ls_R_factor_gt 0.0538
_refine_ls_shift/su_max 0.000
_refine_ls_shift/su_mean 0.000
_refine_ls_structure_factor_coef Fsqd
_refine_ls_weighting_details 'calc w=1/[\s^2^(Fo^2^)+(0.0914P)^2^+0.0000P] where P=(Fo^2^+2Fc^2^)/3'
_refine_ls_weighting_scheme calc
_refine_ls_wR_factor_gt 0.1270
_refine_ls_wR_factor_ref 0.1388
_reflns_number_gt 3165
_reflns_number_total 3687
_reflns_threshold_expression >2sigma(I)
_cod_data_source_file ol301583y_si_004.cif
_cod_data_source_block (+)-3qa
_cod_depositor_comments
;
The following automatic conversions were performed:

'_symmetry_cell_setting' value 'Monoclinic' changed to 'monoclinic'
according to /home/saulius/struct/CIF-dictionaries/cif_core.dic
dictionary named 'cif_core.dic' version 2.4.1 from 2010-06-29.

Automatic conversion script
Id: cif_fix_values 1891 2012-01-12 08:04:46Z andrius 

 Adding full bibliography for 1507891--1507894.cif.
;
_cod_original_cell_volume 1984.62(12)
_cod_original_sg_symbol_H-M C2
_cod_database_code 1507893

loop_
_symmetry_equiv_pos_as_xyz
'x, y, z'
'-x, y, -z'
'x+1/2, y+1/2, z'
'-x+1/2, y+1/2, -z'

loop_
_atom_site_label
_atom_site_type_symbol
_atom_site_fract_x
_atom_site_fract_y
_atom_site_fract_z
_atom_site_U_iso_or_equiv
_atom_site_adp_type
_atom_site_occupancy
_atom_site_symmetry_multiplicity
_atom_site_calc_flag
_atom_site_refinement_flags
C1 C 1.01091(14) 0.05435(18) 0.21194(16) 0.0122(4) Uani 1 1 d .
C2 C 1.06537(16) 0.1108(2) 0.15594(18) 0.0163(4) Uani 1 1 d .
H2 H 1.0667 0.1953 0.1524 0.020 Uiso 1 1 calc R
C3 C 1.11616(17) 0.0444(2) 0.10679(19) 0.0201(4) Uani 1 1 d .
H3 H 1.1533 0.0832 0.0705 0.024 Uiso 1 1 calc R
C4 C 1.11365(17) -0.0810(2) 0.1098(2) 0.0210(4) Uani 1 1 d .
H4 H 1.1486 -0.1261 0.0747 0.025 Uiso 1 1 calc R
C5 C 1.06153(16) -0.1386(2) 0.16266(18) 0.0175(4) Uani 1 1 d .
H5 H 1.0601 -0.2232 0.1634 0.021 Uiso 1 1 calc R
C6 C 1.00975(14) -0.07325(19) 0.21614(17) 0.0133(4) Uani 1 1 d .
C7 C 0.95699(15) -0.13180(19) 0.27370(17) 0.0148(4) Uani 1 1 d .
H7 H 0.9568 -0.2164 0.2758 0.018 Uiso 1 1 calc R
C8 C 0.90636(15) -0.07014(17) 0.32631(17) 0.0135(4) Uani 1 1 d .
H8 H 0.8718 -0.1107 0.3646 0.016 Uiso 1 1 calc R
C9 C 0.90724(14) 0.05615(18) 0.32172(17) 0.0125(4) Uani 1 1 d .
C10 C 0.95662(14) 0.11518(18) 0.26524(16) 0.0120(4) Uani 1 1 d .
C11 C 0.93891(14) 0.24809(17) 0.27168(17) 0.0118(3) Uani 1 1 d .
C12 C 0.89117(15) 0.30406(18) 0.15627(17) 0.0135(4) Uani 1 1 d .
C13 C 0.80963(15) 0.2493(2) 0.07776(19) 0.0171(4) Uani 1 1 d .
H13 H 0.7845 0.1787 0.0975 0.020 Uiso 1 1 calc R
C14 C 0.76502(18) 0.2976(2) -0.02910(19) 0.0236(5) Uani 1 1 d .
H14 H 0.7096 0.2598 -0.0822 0.028 Uiso 1 1 calc R
C15 C 0.80160(19) 0.4013(2) -0.0584(2) 0.0291(6) Uani 1 1 d .
H15 H 0.7713 0.4340 -0.1316 0.035 Uiso 1 1 calc R
C16 C 0.8815(2) 0.4561(2) 0.0186(2) 0.0255(5) Uani 1 1 d .
H16 H 0.9059 0.5271 -0.0015 0.031 Uiso 1 1 calc R
C17 C 0.92725(17) 0.40828(19) 0.12639(18) 0.0170(4) Uani 1 1 d .
C18 C 1.01529(19) 0.4674(2) 0.20630(19) 0.0229(5) Uani 1 1 d .
C19 C 1.06521(16) 0.40880(19) 0.31431(18) 0.0177(4) Uani 1 1 d .
H19 H 1.1243 0.4418 0.3648 0.021 Uiso 1 1 calc R
C20 C 1.03061(15) 0.31030(18) 0.34447(17) 0.0149(4) Uani 1 1 d .
H20 H 1.0661 0.2774 0.4164 0.018 Uiso 1 1 calc R
C21 C 0.85730(15) 0.14866(18) 0.36197(17) 0.0124(4) Uani 1 1 d .
C22 C 0.79721(14) 0.12681(17) 0.42988(16) 0.0120(4) Uani 1 1 d .
C23 C 0.71687(15) 0.19949(18) 0.41466(17) 0.0143(4) Uani 1 1 d .
H23 H 0.6990 0.2590 0.3578 0.017 Uiso 1 1 calc R
C24 C 0.66310(15) 0.18548(18) 0.48178(18) 0.0154(4) Uani 1 1 d .
H24 H 0.6088 0.2357 0.4706 0.019 Uiso 1 1 calc R
C25 C 0.68772(15) 0.09825(18) 0.56589(18) 0.0144(4) Uani 1 1 d .
C26 C 0.63090(18) 0.0821(2) 0.6409(2) 0.0241(5) Uani 1 1 d .
H26A H 0.6251 -0.0030 0.6541 0.036 Uiso 1 1 calc R
H26B H 0.5661 0.1167 0.6045 0.036 Uiso 1 1 calc R
H26C H 0.6647 0.1223 0.7129 0.036 Uiso 1 1 calc R
C27 C 0.76768(15) 0.02637(18) 0.58056(17) 0.0144(4) Uani 1 1 d .
H27 H 0.7856 -0.0330 0.6375 0.017 Uiso 1 1 calc R
C28 C 0.82208(14) 0.03976(18) 0.51323(16) 0.0129(4) Uani 1 1 d .
H28 H 0.8762 -0.0106 0.5243 0.016 Uiso 1 1 calc R
N1 N 0.87199(13) 0.25579(16) 0.33424(15) 0.0136(3) Uani 1 1 d .
O1 O 1.04469(18) 0.56193(18) 0.18261(17) 0.0422(6) Uani 1 1 d .

loop_
_atom_site_aniso_label
_atom_site_aniso_U_11
_atom_site_aniso_U_22
_atom_site_aniso_U_33
_atom_site_aniso_U_23
_atom_site_aniso_U_13
_atom_site_aniso_U_12
C1 0.0142(9) 0.0095(8) 0.0115(9) 0.0018(7) 0.0032(7) 0.0021(7)
C2 0.0190(10) 0.0146(9) 0.0148(10) 0.0039(8) 0.0056(8) 0.0022(8)
C3 0.0239(11) 0.0206(10) 0.0189(11) 0.0044(8) 0.0116(9) 0.0041(9)
C4 0.0238(11) 0.0220(10) 0.0181(10) -0.0006(9) 0.0091(9) 0.0077(9)
C5 0.0213(10) 0.0127(8) 0.0162(10) 0.0009(8) 0.0042(8) 0.0057(8)
C6 0.0145(9) 0.0105(9) 0.0115(9) 0.0018(7) 0.0009(7) 0.0026(7)
C7 0.0184(9) 0.0081(8) 0.0150(9) 0.0003(7) 0.0029(8) -0.0016(7)
C8 0.0158(9) 0.0093(8) 0.0126(9) 0.0011(7) 0.0020(8) -0.0019(7)
C9 0.0149(9) 0.0101(8) 0.0109(9) -0.0001(7) 0.0032(7) 0.0010(7)
C10 0.0138(9) 0.0094(8) 0.0101(9) 0.0005(7) 0.0012(7) 0.0010(7)
C11 0.0151(8) 0.0076(7) 0.0124(9) 0.0024(7) 0.0046(7) 0.0000(7)
C12 0.0171(9) 0.0114(8) 0.0117(9) 0.0006(7) 0.0048(7) 0.0039(7)
C13 0.0153(9) 0.0171(9) 0.0162(10) -0.0022(8) 0.0029(8) 0.0035(8)
C14 0.0204(10) 0.0300(12) 0.0134(10) -0.0036(9) -0.0018(9) 0.0089(9)
C15 0.0358(14) 0.0318(13) 0.0134(10) 0.0080(10) 0.0020(10) 0.0153(11)
C16 0.0405(14) 0.0180(10) 0.0153(10) 0.0057(8) 0.0073(10) 0.0050(10)
C17 0.0275(10) 0.0103(8) 0.0122(9) 0.0012(7) 0.0064(8) 0.0036(8)
C18 0.0387(13) 0.0135(10) 0.0170(10) -0.0006(8) 0.0107(10) -0.0052(9)
C19 0.0223(10) 0.0141(9) 0.0140(9) -0.0039(8) 0.0036(8) -0.0052(8)
C20 0.0178(9) 0.0133(9) 0.0102(9) -0.0004(7) 0.0014(7) 0.0014(8)
C21 0.0139(8) 0.0120(8) 0.0091(9) -0.0014(7) 0.0019(7) 0.0018(7)
C22 0.0128(8) 0.0115(8) 0.0094(8) -0.0004(7) 0.0015(7) -0.0009(7)
C23 0.0168(9) 0.0102(8) 0.0134(9) 0.0011(7) 0.0029(7) 0.0006(7)
C24 0.0159(9) 0.0109(9) 0.0193(10) 0.0004(7) 0.0063(8) 0.0025(7)
C25 0.0157(9) 0.0113(8) 0.0155(10) -0.0025(7) 0.0051(8) -0.0020(7)
C26 0.0269(12) 0.0219(12) 0.0308(13) 0.0026(10) 0.0192(11) 0.0031(9)
C27 0.0181(9) 0.0125(8) 0.0111(9) 0.0011(7) 0.0037(8) 0.0000(7)
C28 0.0125(8) 0.0136(9) 0.0097(9) 0.0008(7) 0.0008(7) 0.0015(7)
N1 0.0175(8) 0.0120(7) 0.0109(8) 0.0001(6) 0.0046(7) -0.0002(6)
O1 0.0751(16) 0.0217(9) 0.0238(9) 0.0033(8) 0.0116(10) -0.0231(10)

loop_
_atom_type_symbol
_atom_type_description
_atom_type_scat_dispersion_real
_atom_type_scat_dispersion_imag
_atom_type_scat_source
C C 0.0033 0.0000 'International Tables Vol C Tables 4.2.6.8 and 6.1.1.4'
H H 0.0000 0.0000 'International Tables Vol C Tables 4.2.6.8 and 6.1.1.4'
N N 0.0061 0.0000 'International Tables Vol C Tables 4.2.6.8 and 6.1.1.4'
O O 0.0106 0.0000 'International Tables Vol C Tables 4.2.6.8 and 6.1.1.4'

loop_
_geom_angle_atom_site_label_1
_geom_angle_atom_site_label_2
_geom_angle_atom_site_label_3
_geom_angle
C10 C1 C2 124.57(19)
C10 C1 C6 116.57(18)
C2 C1 C6 118.86(19)
C3 C2 C1 120.5(2)
C3 C2 H2 119.7
C1 C2 H2 119.7
C2 C3 C4 120.4(2)
C2 C3 H3 119.8
C4 C3 H3 119.8
C5 C4 C3 120.7(2)
C5 C4 H4 119.6
C3 C4 H4 119.6
C4 C5 C6 120.6(2)
C4 C5 H5 119.7
C6 C5 H5 119.7
C5 C6 C7 121.23(19)
C5 C6 C1 118.93(19)
C7 C6 C1 119.84(18)
C8 C7 C6 122.19(19)
C8 C7 H7 118.9
C6 C7 H7 118.9
C7 C8 C9 117.92(19)
C7 C8 H8 121.0
C9 C8 H8 121.0
C10 C9 C8 121.12(19)
C10 C9 C21 106.38(17)
C8 C9 C21 132.37(19)
C9 C10 C1 122.33(18)
C9 C10 C11 107.78(16)
C1 C10 C11 129.88(17)
N1 C11 C20 105.68(16)
N1 C11 C12 109.69(16)
C20 C11 C12 113.45(17)
N1 C11 C10 104.42(15)
C20 C11 C10 110.67(17)
C12 C11 C10 112.32(17)
C13 C12 C17 119.26(19)
C13 C12 C11 119.02(18)
C17 C12 C11 121.72(18)
C14 C13 C12 120.4(2)
C14 C13 H13 119.8
C12 C13 H13 119.8
C13 C14 C15 120.0(2)
C13 C14 H14 120.0
C15 C14 H14 120.0
C16 C15 C14 120.0(2)
C16 C15 H15 120.0
C14 C15 H15 120.0
C15 C16 C17 120.6(2)
C15 C16 H16 119.7
C17 C16 H16 119.7
C12 C17 C16 119.8(2)
C12 C17 C18 120.96(19)
C16 C17 C18 119.2(2)
O1 C18 C19 121.5(2)
O1 C18 C17 121.3(2)
C19 C18 C17 117.27(19)
C20 C19 C18 122.2(2)
C20 C19 H19 118.9
C18 C19 H19 118.9
C19 C20 C11 124.17(19)
C19 C20 H20 117.9
C11 C20 H20 117.9
N1 C21 C9 113.46(18)
N1 C21 C22 121.01(18)
C9 C21 C22 125.52(18)
C28 C22 C23 118.96(18)
C28 C22 C21 121.45(18)
C23 C22 C21 119.49(18)
C24 C23 C22 120.55(19)
C24 C23 H23 119.7
C22 C23 H23 119.7
C23 C24 C25 120.84(18)
C23 C24 H24 119.6
C25 C24 H24 119.6
C27 C25 C24 118.30(18)
C27 C25 C26 119.87(19)
C24 C25 C26 121.82(19)
C25 C26 H26A 109.5
C25 C26 H26B 109.5
H26A C26 H26B 109.5
C25 C26 H26C 109.5
H26A C26 H26C 109.5
H26B C26 H26C 109.5
C25 C27 C28 121.22(19)
C25 C27 H27 119.4
C28 C27 H27 119.4
C22 C28 C27 120.14(18)
C22 C28 H28 119.9
C27 C28 H28 119.9
C21 N1 C11 107.93(17)

loop_
_geom_bond_atom_site_label_1
_geom_bond_atom_site_label_2
_geom_bond_distance
C1 C10 1.413(3)
C1 C2 1.417(3)
C1 C6 1.433(3)
C2 C3 1.370(3)
C2 H2 0.9500
C3 C4 1.409(3)
C3 H3 0.9500
C4 C5 1.367(3)
C4 H4 0.9500
C5 C6 1.412(3)
C5 H5 0.9500
C6 C7 1.423(3)
C7 C8 1.371(3)
C7 H7 0.9500
C8 C9 1.419(3)
C8 H8 0.9500
C9 C10 1.378(3)
C9 C21 1.477(3)
C10 C11 1.522(3)
C11 N1 1.496(3)
C11 C20 1.505(3)
C11 C12 1.518(3)
C12 C13 1.396(3)
C12 C17 1.399(3)
C13 C14 1.390(3)
C13 H13 0.9500
C14 C15 1.395(4)
C14 H14 0.9500
C15 C16 1.374(4)
C15 H15 0.9500
C16 C17 1.400(3)
C16 H16 0.9500
C17 C18 1.484(3)
C18 O1 1.228(3)
C18 C19 1.461(3)
C19 C20 1.336(3)
C19 H19 0.9500
C20 H20 0.9500
C21 N1 1.295(3)
C21 C22 1.483(3)
C22 C28 1.392(3)
C22 C23 1.398(3)
C23 C24 1.385(3)
C23 H23 0.9500
C24 C25 1.400(3)
C24 H24 0.9500
C25 C27 1.390(3)
C25 C26 1.510(3)
C26 H26A 0.9800
C26 H26B 0.9800
C26 H26C 0.9800
C27 C28 1.394(3)
C27 H27 0.9500
C28 H28 0.9500

loop_
_cod_related_entry_id
_cod_related_entry_code
_cod_related_entry_database
1 30651951 ChemSpider
